data_7156519
loop_
_publ_author_name
'Hou, Ji-Qin'
'Wang, Bao-Lin'
'Han, Chao'
'Xu, Jian'
'Wang, Zhe'
'He, Qi-Wei'
'Zhang, Pei-Lin'
'Zhao, Shu-Min'
'Pei, Xin'
'Wang, Hao'

_publ_section_title
;
 Atropisomeric meroterpenoids with rare triketone-phloroglucinol-terpene
 hybrids from Baeckea frutescens.
;
_journal_issue 44
_journal_name_full 'Organic &amp; biomolecular chemistry'
_journal_page_first 8513
_journal_page_last 8524
_journal_paper_doi 10.1039/c8ob02433b
_journal_volume 16
_journal_year 2018
_chemical_absolute_configuration ad
_chemical_formula_sum 'C35 H48 O7'
_chemical_formula_weight 580.73
_chemical_name_common 'Baefrutone A'
_chemical_name_systematic bf-54
_space_group_crystal_system orthorhombic
_space_group_IT_number 19
_space_group_name_Hall 'P 2ac 2ab'
_space_group_name_H-M_alt 'P 21 21 21'
_symmetry_space_group_name_Hall 'P 2ac 2ab'
_symmetry_space_group_name_H-M 'P 21 21 21'
_atom_sites_solution_hydrogens geom
_audit_block_doi 10.5517/ccdc.csd.cc20lmw4
_audit_creation_method SHELXL-2013
_audit_update_record
;
2018-08-31 deposited with the CCDC.
2018-10-17 downloaded from the CCDC.
;
_cell_angle_alpha 90
_cell_angle_beta 90
_cell_angle_gamma 90
_cell_formula_units_Z 4
_cell_length_a 11.27460(10)
_cell_length_b 16.1738(2)
_cell_length_c 18.2342(2)
_cell_measurement_reflns_used 8307
_cell_measurement_temperature 291(2)
_cell_measurement_theta_max 71.2300
_cell_measurement_theta_min 4.5880
_cell_volume 3325.06(6)
_computing_cell_refinement 'CrysAlisPro (Rigaku OD, 2015)'
_computing_data_collection 'CrysAlisPro (Rigaku OD, 2015)'
_computing_data_reduction 'CrysAlisPro (Rigaku OD, 2015)'
_computing_molecular_graphics 'Ortep-3 (L. J. Farrugia, 2001)'
_computing_publication_material SHELXL-2013
_computing_structure_refinement 'SHELXL-2013 (Sheldrick, 2013)'
_computing_structure_solution 'SHELXS-97 (Sheldrick, 1997)'
_diffrn_ambient_temperature 291(2)
_diffrn_detector_area_resol_mean 5.2169
_diffrn_measured_fraction_theta_full 0.999
_diffrn_measured_fraction_theta_max 0.988
_diffrn_measurement_device_type 'SuperNova, Dual, Cu at zero, AtlasS2'
_diffrn_measurement_method '\w scans'
_diffrn_radiation_type CuK\a
_diffrn_radiation_wavelength 1.54184
_diffrn_reflns_av_R_equivalents 0.0165
_diffrn_reflns_av_unetI/netI 0.0206
_diffrn_reflns_Laue_measured_fraction_full 0.999
_diffrn_reflns_Laue_measured_fraction_max 0.988
_diffrn_reflns_limit_h_max 13
_diffrn_reflns_limit_h_min -9
_diffrn_reflns_limit_k_max 19
_diffrn_reflns_limit_k_min -17
_diffrn_reflns_limit_l_max 21
_diffrn_reflns_limit_l_min -22
_diffrn_reflns_number 12053
_diffrn_reflns_point_group_measured_fraction_full 0.995
_diffrn_reflns_point_group_measured_fraction_max 0.969
_diffrn_reflns_theta_full 67.684
_diffrn_reflns_theta_max 71.403
_diffrn_reflns_theta_min 3.653
_diffrn_source 'micro-focus sealed X-ray tube'
_exptl_absorpt_coefficient_mu 0.638
_exptl_absorpt_correction_T_max 1.00000
_exptl_absorpt_correction_T_min 0.82734
_exptl_absorpt_correction_type multi-scan
_exptl_absorpt_process_details
;
CrysAlisPro 1.171.38.46 (Rigaku Oxford Diffraction, 2015)
Empirical absorption correction using spherical harmonics,
 implemented in SCALE3 ABSPACK scaling algorithm.
;
_exptl_crystal_colour 'yellowish crystals'
_exptl_crystal_density_diffrn 1.160
_exptl_crystal_description block
_exptl_crystal_F_000 1256
_exptl_crystal_size_max 0.280
_exptl_crystal_size_mid 0.280
_exptl_crystal_size_min 0.220
_refine_diff_density_max 0.125
_refine_diff_density_min -0.137
_refine_diff_density_rms 0.026
_refine_ls_abs_structure_details
;
 Flack x determined using 2421 quotients [(I+)-(I-)]/[(I+)+(I-)]
 (Parsons and Flack (2004), Acta Cryst. A60, s61).
;
_refine_ls_abs_structure_Flack -0.10(6)
_refine_ls_extinction_coef 0.0029(3)
_refine_ls_extinction_expression Fc^*^=kFc[1+0.001xFc^2^\l^3^/sin(2\q)]^-1/4^
_refine_ls_extinction_method SHELXL
_refine_ls_goodness_of_fit_ref 1.051
_refine_ls_hydrogen_treatment constr
_refine_ls_matrix_type full
_refine_ls_number_parameters 394
_refine_ls_number_reflns 6255
_refine_ls_number_restraints 1
_refine_ls_restrained_S_all 1.051
_refine_ls_R_factor_all 0.0398
_refine_ls_R_factor_gt 0.0374
_refine_ls_shift/su_max 0.000
_refine_ls_shift/su_mean 0.000
_refine_ls_structure_factor_coef Fsqd
_refine_ls_weighting_details 'w=1/[\s^2^(Fo^2^)+(0.0645P)^2^+0.2277P] where P=(Fo^2^+2Fc^2^)/3'
_refine_ls_weighting_scheme calc
_refine_ls_wR_factor_gt 0.1075
_refine_ls_wR_factor_ref 0.1104
_reflns_Friedel_coverage 0.751
_reflns_Friedel_fraction_full 0.990
_reflns_Friedel_fraction_max 0.945
_reflns_number_gt 5869
_reflns_number_total 6255
_reflns_threshold_expression 'I > 2\s(I)'
_cod_data_source_file c8ob02433b2.cif
_cod_data_source_block shelxl
_cod_depositor_comments 'Adding full bibliography for 7156519.cif.'
_cod_database_code 7156519
_shelx_space_group_comment
;
The symmetry employed for this shelxl refinement is uniquely defined
by the following loop, which should always be used as a source of
symmetry information in preference to the above space-group names.
They are only intended as comments.
;
_shelx_estimated_absorpt_t_min 0.842
_shelx_estimated_absorpt_t_max 0.872
_shelxl_version_number 2013-4

loop_
_space_group_symop_operation_xyz
'x, y, z'
'-x+1/2, -y, z+1/2'
'-x, y+1/2, -z+1/2'
'x+1/2, -y+1/2, -z'

loop_
_atom_site_label
_atom_site_type_symbol
_atom_site_fract_x
_atom_site_fract_y
_atom_site_fract_z
_atom_site_U_iso_or_equiv
_atom_site_adp_type
_atom_site_occupancy
_atom_site_site_symmetry_order
_atom_site_calc_flag
_atom_site_refinement_flags_posn
_atom_site_refinement_flags_adp
O6 O 0.62512(15) 0.63508(9) 0.68637(8) 0.0606(4) Uani 1 1 d . .
O1 O 0.77136(15) 0.55676(10) 0.42646(9) 0.0641(4) Uani 1 1 d . .
O4 O 0.84228(16) 0.46159(12) 0.52825(9) 0.0697(5) Uani 1 1 d . .
H19 H 0.8148 0.4923 0.4968 0.105 Uiso 1 1 calc R U
O5 O 0.96665(16) 0.50050(14) 0.77641(10) 0.0783(5) Uani 1 1 d . .
H18 H 1.0133 0.4636 0.7655 0.117 Uiso 1 1 calc R U
O2 O 0.6251(3) 0.80598(11) 0.33148(11) 0.0961(7) Uani 1 1 d . .
O7 O 1.07586(19) 0.40505(15) 0.69482(12) 0.0939(6) Uani 1 1 d . .
O3 O 0.5180(3) 0.71854(16) 0.57141(11) 0.1172(10) Uani 1 1 d . .
H36 H 0.5448 0.6918 0.6059 0.176 Uiso 1 1 calc DR U
C5' C 0.7990(2) 0.56831(14) 0.73321(11) 0.0562(5) Uani 1 1 d . .
C6' C 0.71988(19) 0.58328(12) 0.67695(11) 0.0503(4) Uani 1 1 d . .
C1 C 0.70344(18) 0.61704(12) 0.43436(12) 0.0520(4) Uani 1 1 d . .
C1' C 0.72689(18) 0.54494(12) 0.60779(11) 0.0490(4) Uani 1 1 d . .
C4' C 0.8922(2) 0.51454(15) 0.71948(12) 0.0588(5) Uani 1 1 d . .
C6 C 0.63336(19) 0.62620(13) 0.50003(11) 0.0536(5) Uani 1 1 d . .
C2' C 0.82585(18) 0.49539(13) 0.59483(12) 0.0527(5) Uani 1 1 d . .
C2 C 0.6988(2) 0.67750(13) 0.37476(13) 0.0589(5) Uani 1 1 d . .
C7 C 0.62338(19) 0.55491(13) 0.55451(11) 0.0519(4) Uani 1 1 d . .
H7 H 0.5572 0.5713 0.5862 0.062 Uiso 1 1 calc DR U
C3' C 0.91032(19) 0.47667(14) 0.65066(13) 0.0572(5) Uani 1 1 d . .
C3 C 0.6327(3) 0.74511(14) 0.38405(14) 0.0701(6) Uani 1 1 d . .
C7' C 1.0114(2) 0.42051(17) 0.64132(15) 0.0693(6) Uani 1 1 d . .
C11' C 0.7838(2) 0.60601(18) 0.80832(13) 0.0699(6) Uani 1 1 d . .
H2BA H 0.8394 0.6513 0.8141 0.084 Uiso 1 1 calc R U
H2BB H 0.8017 0.5648 0.8454 0.084 Uiso 1 1 calc R U
C8 C 0.5784(2) 0.47375(15) 0.51769(13) 0.0626(5) Uani 1 1 d . .
H8 H 0.6384 0.4550 0.4825 0.075 Uiso 1 1 calc R U
C6'' C 0.4773(3) 0.68185(17) 0.76401(14) 0.0792(8) Uani 1 1 d . .
H20 H 0.4266 0.6929 0.7214 0.095 Uiso 1 1 calc R U
C2'' C 0.6587(3) 0.63773(16) 0.81975(12) 0.0686(6) Uani 1 1 d . .
H3BA H 0.6603 0.6759 0.8615 0.082 Uiso 1 1 calc R U
C4'' C 0.4468(3) 0.60980(19) 0.81253(14) 0.0763(7) Uani 1 1 d . .
C5 C 0.5768(3) 0.69869(17) 0.50970(13) 0.0749(7) Uani 1 1 d . .
C3'' C 0.5645(2) 0.57223(17) 0.83561(14) 0.0681(6) Uani 1 1 d . .
H24A H 0.5804 0.5223 0.8079 0.082 Uiso 1 1 calc R U
H24B H 0.5635 0.5586 0.8874 0.082 Uiso 1 1 calc R U
C1'' C 0.6087(3) 0.68492(14) 0.75390(13) 0.0711(7) Uani 1 1 d . .
C4 C 0.5675(4) 0.76648(17) 0.45280(16) 0.0933(11) Uani 1 1 d . .
C5'' C 0.4264(4) 0.6960(2) 0.83965(17) 0.1017(12) Uani 1 1 d . .
H23A H 0.4792 0.7171 0.8773 0.122 Uiso 1 1 calc R U
H23B H 0.3451 0.7153 0.8431 0.122 Uiso 1 1 calc R U
C10 C 0.5602(3) 0.40634(18) 0.57431(18) 0.0875(9) Uani 1 1 d . .
H10A H 0.6340 0.3949 0.5985 0.131 Uiso 1 1 calc R U
H10B H 0.5321 0.3571 0.5505 0.131 Uiso 1 1 calc R U
H10C H 0.5027 0.4243 0.6098 0.131 Uiso 1 1 calc R U
C8'' C 0.3416(3) 0.5546(3) 0.7967(2) 0.0991(10) Uani 1 1 d . .
H22 H 0.2735 0.5908 0.7874 0.119 Uiso 1 1 calc R U
C11 C 0.7717(3) 0.65911(19) 0.30830(17) 0.0815(8) Uani 1 1 d . .
H11A H 0.8507 0.6443 0.3230 0.122 Uiso 1 1 calc R U
H11B H 0.7747 0.7072 0.2774 0.122 Uiso 1 1 calc R U
H11C H 0.7367 0.6141 0.2818 0.122 Uiso 1 1 calc R U
C9 C 0.4632(3) 0.4898(2) 0.47652(19) 0.0921(9) Uani 1 1 d . .
H9A H 0.4056 0.5128 0.5095 0.138 Uiso 1 1 calc R U
H9B H 0.4336 0.4388 0.4568 0.138 Uiso 1 1 calc R U
H9C H 0.4776 0.5280 0.4372 0.138 Uiso 1 1 calc R U
C8' C 1.0408(3) 0.3756(2) 0.57081(18) 0.0930(10) Uani 1 1 d . .
H17 H 1.0230 0.4124 0.5296 0.112 Uiso 1 1 calc R U
C33 C 0.5670(4) 0.7856(3) 0.26543(19) 0.1022(11) Uani 1 1 d . .
H33A H 0.5613 0.8339 0.2351 0.153 Uiso 1 1 calc R U
H33B H 0.4888 0.7653 0.2761 0.153 Uiso 1 1 calc R U
H33C H 0.6113 0.7436 0.2402 0.153 Uiso 1 1 calc R U
C7'' C 0.6641(5) 0.76838(19) 0.7404(2) 0.1207(16) Uani 1 1 d . .
H25A H 0.7474 0.7617 0.7314 0.181 Uiso 1 1 calc R U
H25B H 0.6527 0.8029 0.7826 0.181 Uiso 1 1 calc R U
H25C H 0.6274 0.7937 0.6985 0.181 Uiso 1 1 calc R U
C12 C 0.4333(5) 0.7768(3) 0.4355(2) 0.147(2) Uani 1 1 d . .
H12A H 0.4229 0.8200 0.4000 0.220 Uiso 1 1 calc R U
H12B H 0.3915 0.7909 0.4796 0.220 Uiso 1 1 calc R U
H12C H 0.4025 0.7259 0.4162 0.220 Uiso 1 1 calc R U
C9' C 0.9615(6) 0.2999(3) 0.5650(2) 0.141(2) Uani 1 1 d . .
H3AA H 0.9827 0.2609 0.6024 0.212 Uiso 1 1 calc R U
H3AB H 0.9715 0.2749 0.5176 0.212 Uiso 1 1 calc R U
H3AC H 0.8802 0.3161 0.5712 0.212 Uiso 1 1 calc R U
10'' C 0.3603(4) 0.5038(3) 0.7287(3) 0.1187(14) Uani 1 1 d . .
H7AA H 0.3739 0.5398 0.6877 0.178 Uiso 1 1 calc R U
H7AB H 0.2912 0.4706 0.7196 0.178 Uiso 1 1 calc R U
H7AC H 0.4279 0.4684 0.7353 0.178 Uiso 1 1 calc R U
C9'' C 0.3098(4) 0.5006(4) 0.8617(3) 0.149(2) Uani 1 1 d . .
H8AA H 0.3773 0.4679 0.8754 0.224 Uiso 1 1 calc R U
H8AB H 0.2451 0.4649 0.8487 0.224 Uiso 1 1 calc R U
H8AC H 0.2868 0.5349 0.9023 0.224 Uiso 1 1 calc R U
C13 C 0.6188(8) 0.8474(2) 0.4842(3) 0.183(3) Uani 1 1 d . .
H13A H 0.7010 0.8395 0.4961 0.274 Uiso 1 1 calc R U
H13B H 0.5759 0.8625 0.5277 0.274 Uiso 1 1 calc R U
H13C H 0.6115 0.8906 0.4484 0.274 Uiso 1 1 calc R U
C10' C 1.1713(5) 0.3524(6) 0.5672(3) 0.199(4) Uani 1 1 d . .
H4AA H 1.2187 0.4017 0.5671 0.299 Uiso 1 1 calc R U
H4AB H 1.1861 0.3215 0.5232 0.299 Uiso 1 1 calc R U
H4AC H 1.1915 0.3192 0.6091 0.299 Uiso 1 1 calc R U

loop_
_atom_site_aniso_label
_atom_site_aniso_U_11
_atom_site_aniso_U_22
_atom_site_aniso_U_33
_atom_site_aniso_U_23
_atom_site_aniso_U_13
_atom_site_aniso_U_12
O6 0.0769(10) 0.0609(8) 0.0440(7) -0.0034(6) -0.0043(7) 0.0162(7)
O1 0.0718(9) 0.0597(8) 0.0609(9) 0.0029(7) 0.0041(7) 0.0160(7)
O4 0.0797(11) 0.0768(11) 0.0527(8) -0.0052(8) -0.0083(7) 0.0302(9)
O5 0.0660(10) 0.1057(15) 0.0631(10) 0.0090(10) -0.0225(8) 0.0032(9)
O2 0.152(2) 0.0570(9) 0.0788(12) 0.0148(9) -0.0321(13) 0.0035(12)
O7 0.0784(11) 0.1163(16) 0.0869(13) 0.0097(12) -0.0224(10) 0.0322(12)
O3 0.183(3) 0.1096(17) 0.0593(11) -0.0063(11) -0.0020(14) 0.0918(18)
C5' 0.0620(11) 0.0585(11) 0.0481(11) 0.0036(9) -0.0069(9) -0.0079(10)
C6' 0.0569(10) 0.0467(9) 0.0473(10) 0.0026(8) -0.0019(8) -0.0003(8)
C1 0.0550(10) 0.0461(10) 0.0548(11) -0.0022(8) -0.0103(9) -0.0004(8)
C1' 0.0550(10) 0.0465(9) 0.0455(9) 0.0031(8) -0.0051(8) 0.0001(8)
C4' 0.0543(11) 0.0696(13) 0.0526(11) 0.0119(10) -0.0125(9) -0.0081(10)
C6 0.0624(11) 0.0497(10) 0.0485(10) -0.0032(8) -0.0126(9) 0.0118(9)
C2' 0.0554(10) 0.0519(10) 0.0508(10) 0.0031(8) -0.0043(8) 0.0046(8)
C2 0.0675(12) 0.0485(10) 0.0607(12) 0.0047(9) -0.0094(10) -0.0080(9)
C7 0.0547(10) 0.0540(10) 0.0471(10) -0.0014(8) -0.0036(8) 0.0076(9)
C3' 0.0534(11) 0.0601(12) 0.0581(12) 0.0097(9) -0.0044(9) 0.0016(9)
C3 0.0985(17) 0.0481(11) 0.0638(13) 0.0052(10) -0.0247(13) 0.0012(12)
C7' 0.0577(12) 0.0789(16) 0.0713(14) 0.0184(12) -0.0064(11) 0.0099(11)
C11' 0.0770(15) 0.0845(16) 0.0481(11) -0.0041(11) -0.0121(11) -0.0086(13)
C8 0.0688(13) 0.0636(13) 0.0554(12) -0.0044(10) -0.0053(10) -0.0061(11)
C6'' 0.109(2) 0.0746(15) 0.0542(13) -0.0034(11) -0.0019(13) 0.0457(15)
C2'' 0.0917(17) 0.0706(14) 0.0435(11) -0.0077(10) -0.0061(11) 0.0068(13)
C4'' 0.0793(16) 0.0915(18) 0.0582(13) 0.0045(13) 0.0064(12) 0.0315(14)
C5 0.1055(19) 0.0683(14) 0.0509(12) -0.0069(11) -0.0159(13) 0.0347(14)
C3'' 0.0763(14) 0.0745(14) 0.0536(12) 0.0099(11) 0.0023(11) 0.0218(12)
C1'' 0.113(2) 0.0504(11) 0.0498(11) -0.0068(10) -0.0043(13) 0.0114(13)
C4 0.152(3) 0.0607(14) 0.0668(15) -0.0047(12) -0.0260(17) 0.0477(18)
C5'' 0.133(3) 0.108(2) 0.0646(16) -0.0078(16) 0.0067(17) 0.063(2)
C10 0.111(2) 0.0683(16) 0.0832(18) 0.0090(14) -0.0140(17) -0.0236(16)
C8'' 0.0674(16) 0.133(3) 0.097(2) 0.008(2) 0.0127(15) 0.0200(18)
C11 0.0868(18) 0.0767(16) 0.0812(17) 0.0200(14) 0.0148(15) -0.0091(14)
C9 0.0853(18) 0.102(2) 0.089(2) 0.0007(17) -0.0305(16) -0.0205(17)
C8' 0.0916(19) 0.118(3) 0.0696(16) 0.0174(17) 0.0060(14) 0.0514(19)
C33 0.118(3) 0.108(2) 0.080(2) 0.0247(18) -0.0283(19) 0.005(2)
C7'' 0.219(5) 0.0590(15) 0.084(2) -0.0010(15) -0.015(3) -0.020(2)
C12 0.165(4) 0.187(4) 0.089(2) 0.034(3) 0.005(3) 0.120(4)
C9' 0.237(6) 0.092(3) 0.094(3) -0.008(2) -0.004(3) 0.041(4)
10'' 0.097(2) 0.134(3) 0.125(3) -0.012(3) 0.003(2) -0.023(2)
C9'' 0.109(3) 0.203(6) 0.136(4) 0.039(4) 0.042(3) -0.013(3)
C13 0.392(11) 0.0528(17) 0.104(3) -0.0154(18) -0.059(5) 0.030(4)
C10' 0.131(4) 0.358(10) 0.109(3) 0.043(5) 0.025(3) 0.146(5)

loop_
_atom_type_symbol
_atom_type_description
_atom_type_scat_dispersion_real
_atom_type_scat_dispersion_imag
_atom_type_scat_source
C C 0.0181 0.0091 'International Tables Vol C Tables 4.2.6.8 and 6.1.1.4'
H H 0.0000 0.0000 'International Tables Vol C Tables 4.2.6.8 and 6.1.1.4'
O O 0.0492 0.0322 'International Tables Vol C Tables 4.2.6.8 and 6.1.1.4'

loop_
_geom_angle_atom_site_label_1
_geom_angle_atom_site_label_2
_geom_angle_atom_site_label_3
_geom_angle
C6' O6 C1'' 122.29(18)
C2' O4 H19 109.5
C4' O5 H18 109.5
C3 O2 C33 117.1(2)
C5 O3 H36 109.5
C6' C5' C4' 117.7(2)
C6' C5' C11' 122.0(2)
C4' C5' C11' 120.2(2)
O6 C6' C5' 121.23(19)
O6 C6' C1' 115.22(17)
C5' C6' C1' 123.51(19)
O1 C1 C6 120.81(19)
O1 C1 C2 117.3(2)
C6 C1 C2 121.91(19)
C2' C1' C6' 116.76(18)
C2' C1' C7 124.37(18)
C6' C1' C7 118.73(18)
O5 C4' C5' 115.9(2)
O5 C4' C3' 121.3(2)
C5' C4' C3' 122.82(19)
C5 C6 C1 117.2(2)
C5 C6 C7 122.5(2)
C1 C6 C7 120.21(17)
O4 C2' C1' 119.82(18)
O4 C2' C3' 117.78(19)
C1' C2' C3' 122.4(2)
C3 C2 C1 118.3(2)
C3 C2 C11 125.0(2)
C1 C2 C11 116.7(2)
C6 C7 C1' 115.95(17)
C6 C7 C8 112.33(17)
C1' C7 C8 115.69(17)
C6 C7 H7 103.6
C1' C7 H7 103.6
C8 C7 H7 103.6
C4' C3' C2' 116.5(2)
C4' C3' C7' 119.0(2)
C2' C3' C7' 124.5(2)
C2 C3 O2 122.2(3)
C2 C3 C4 124.8(2)
O2 C3 C4 112.9(2)
O7 C7' C3' 119.2(3)
O7 C7' C8' 116.2(2)
C3' C7' C8' 124.5(2)
C5' C11' C2'' 111.56(19)
C5' C11' H2BA 109.3
C2'' C11' H2BA 109.3
C5' C11' H2BB 109.3
C2'' C11' H2BB 109.3
H2BA C11' H2BB 108.0
C10 C8 C9 110.0(2)
C10 C8 C7 110.9(2)
C9 C8 C7 110.2(2)
C10 C8 H8 108.5
C9 C8 H8 108.5
C7 C8 H8 108.5
C1'' C6'' C4'' 109.0(2)
C1'' C6'' C5'' 118.9(3)
C4'' C6'' C5'' 59.6(2)
C1'' C6'' H20 118.3
C4'' C6'' H20 118.3
C5'' C6'' H20 118.3
C11' C2'' C3'' 116.0(2)
C11' C2'' C1'' 113.8(2)
C3'' C2'' C1'' 103.8(2)
C11' C2'' H3BA 107.6
C3'' C2'' H3BA 107.6
C1'' C2'' H3BA 107.6
C5'' C4'' C6'' 60.5(2)
C5'' C4'' C8'' 119.5(3)
C6'' C4'' C8'' 121.6(3)
C5'' C4'' C3'' 114.6(3)
C6'' C4'' C3'' 105.9(2)
C8'' C4'' C3'' 120.1(3)
O3 C5 C6 123.4(2)
O3 C5 C4 111.5(2)
C6 C5 C4 125.0(2)
C4'' C3'' C2'' 106.1(2)
C4'' C3'' H24A 110.5
C2'' C3'' H24A 110.5
C4'' C3'' H24B 110.5
C2'' C3'' H24B 110.5
H24A C3'' H24B 108.7
O6 C1'' C6'' 102.0(2)
O6 C1'' C7'' 107.4(2)
C6'' C1'' C7'' 117.4(3)
O6 C1'' C2'' 109.53(18)
C6'' C1'' C2'' 104.6(2)
C7'' C1'' C2'' 115.0(3)
C3 C4 C5 111.9(2)
C3 C4 C13 108.9(4)
C5 C4 C13 109.6(3)
C3 C4 C12 109.5(3)
C5 C4 C12 106.5(3)
C13 C4 C12 110.4(4)
C4'' C5'' C6'' 59.93(19)
C4'' C5'' H23A 117.8
C6'' C5'' H23A 117.8
C4'' C5'' H23B 117.8
C6'' C5'' H23B 117.8
H23A C5'' H23B 114.9
C8 C10 H10A 109.5
C8 C10 H10B 109.5
H10A C10 H10B 109.5
C8 C10 H10C 109.5
H10A C10 H10C 109.5
H10B C10 H10C 109.5
10'' C8'' C4'' 111.7(3)
10'' C8'' C9'' 111.4(4)
C4'' C8'' C9'' 112.1(3)
10'' C8'' H22 107.1
C4'' C8'' H22 107.1
C9'' C8'' H22 107.1
C2 C11 H11A 109.5
C2 C11 H11B 109.5
H11A C11 H11B 109.5
C2 C11 H11C 109.5
H11A C11 H11C 109.5
H11B C11 H11C 109.5
C8 C9 H9A 109.5
C8 C9 H9B 109.5
H9A C9 H9B 109.5
C8 C9 H9C 109.5
H9A C9 H9C 109.5
H9B C9 H9C 109.5
C7' C8' C9' 108.5(3)
C7' C8' C10' 111.6(4)
C9' C8' C10' 111.5(5)
C7' C8' H17 108.4
C9' C8' H17 108.4
C10' C8' H17 108.4
O2 C33 H33A 109.5
O2 C33 H33B 109.5
H33A C33 H33B 109.5
O2 C33 H33C 109.5
H33A C33 H33C 109.5
H33B C33 H33C 109.5
C1'' C7'' H25A 109.5
C1'' C7'' H25B 109.5
H25A C7'' H25B 109.5
C1'' C7'' H25C 109.5
H25A C7'' H25C 109.5
H25B C7'' H25C 109.5
C4 C12 H12A 109.5
C4 C12 H12B 109.5
H12A C12 H12B 109.5
C4 C12 H12C 109.5
H12A C12 H12C 109.5
H12B C12 H12C 109.5
C8' C9' H3AA 109.5
C8' C9' H3AB 109.5
H3AA C9' H3AB 109.5
C8' C9' H3AC 109.5
H3AA C9' H3AC 109.5
H3AB C9' H3AC 109.5
C8'' 10'' H7AA 109.5
C8'' 10'' H7AB 109.5
H7AA 10'' H7AB 109.5
C8'' 10'' H7AC 109.5
H7AA 10'' H7AC 109.5
H7AB 10'' H7AC 109.5
C8'' C9'' H8AA 109.5
C8'' C9'' H8AB 109.5
H8AA C9'' H8AB 109.5
C8'' C9'' H8AC 109.5
H8AA C9'' H8AC 109.5
H8AB C9'' H8AC 109.5
C4 C13 H13A 109.5
C4 C13 H13B 109.5
H13A C13 H13B 109.5
C4 C13 H13C 109.5
H13A C13 H13C 109.5
H13B C13 H13C 109.5
C8' C10' H4AA 109.5
C8' C10' H4AB 109.5
H4AA C10' H4AB 109.5
C8' C10' H4AC 109.5
H4AA C10' H4AC 109.5
H4AB C10' H4AC 109.5

loop_
_geom_bond_atom_site_label_1
_geom_bond_atom_site_label_2
_geom_bond_distance
O6 C6' 1.368(3)
O6 C1'' 1.483(3)
O1 C1 1.248(3)
O4 C2' 1.344(3)
O4 H19 0.8200
O5 C4' 1.354(3)
O5 H18 0.8200
O2 C3 1.377(3)
O2 C33 1.410(4)
O7 C7' 1.242(3)
O3 C5 1.345(3)
O3 H36 0.8200
C5' C6' 1.381(3)
C5' C4' 1.387(3)
C5' C11' 1.509(3)
C6' C1' 1.408(3)
C1 C6 1.442(3)
C1 C2 1.463(3)
C1' C2' 1.394(3)
C1' C7 1.527(3)
C4' C3' 1.411(3)
C6 C5 1.346(3)
C6 C7 1.526(3)
C2' C3' 1.427(3)
C2 C3 1.334(3)
C2 C11 1.494(4)
C7 C8 1.559(3)
C7 H7 0.9800
C3' C7' 1.467(3)
C3 C4 1.494(4)
C7' C8' 1.514(4)
C11' C2'' 1.515(4)
C11' H2BA 0.9700
C11' H2BB 0.9700
C8 C10 1.516(4)
C8 C9 1.523(4)
C8 H8 0.9800
C6'' C1'' 1.495(5)
C6'' C4'' 1.503(4)
C6'' C5'' 1.511(4)
C6'' H20 0.9800
C2'' C3'' 1.528(4)
C2'' C1'' 1.530(3)
C2'' H3BA 0.9800
C4'' C5'' 1.497(4)
C4'' C8'' 1.513(5)
C4'' C3'' 1.519(4)
C5 C4 1.513(4)
C3'' H24A 0.9700
C3'' H24B 0.9700
C1'' C7'' 1.507(4)
C4 C13 1.541(6)
C4 C12 1.555(6)
C5'' H23A 0.9700
C5'' H23B 0.9700
C10 H10A 0.9600
C10 H10B 0.9600
C10 H10C 0.9600
C8'' 10'' 1.503(6)
C8'' C9'' 1.515(6)
C8'' H22 0.9800
C11 H11A 0.9600
C11 H11B 0.9600
C11 H11C 0.9600
C9 H9A 0.9600
C9 H9B 0.9600
C9 H9C 0.9600
C8' C9' 1.519(7)
C8' C10' 1.520(5)
C8' H17 0.9800
C33 H33A 0.9600
C33 H33B 0.9600
C33 H33C 0.9600
C7'' H25A 0.9600
C7'' H25B 0.9600
C7'' H25C 0.9600
C12 H12A 0.9600
C12 H12B 0.9600
C12 H12C 0.9600
C9' H3AA 0.9600
C9' H3AB 0.9600
C9' H3AC 0.9600
10'' H7AA 0.9600
10'' H7AB 0.9600
10'' H7AC 0.9600
C9'' H8AA 0.9600
C9'' H8AB 0.9600
C9'' H8AC 0.9600
C13 H13A 0.9600
C13 H13B 0.9600
C13 H13C 0.9600
C10' H4AA 0.9600
C10' H4AB 0.9600
C10' H4AC 0.9600

loop_
_geom_hbond_atom_site_label_D
_geom_hbond_atom_site_label_H
_geom_hbond_atom_site_label_A
_geom_hbond_distance_DH
_geom_hbond_distance_HA
_geom_hbond_distance_DA
_geom_hbond_angle_DHA
O4 H19 O1 0.82 1.72 2.540(2) 174.1
O5 H18 O7 0.82 1.75 2.472(3) 146.3
O3 H36 O6 0.82 1.95 2.770(3) 173.6

loop_
_geom_torsion_atom_site_label_1
_geom_torsion_atom_site_label_2
_geom_torsion_atom_site_label_3
_geom_torsion_atom_site_label_4
_geom_torsion
C1'' O6 C6' C5' 6.8(3)
C1'' O6 C6' C1' -175.66(19)
C4' C5' C6' O6 179.52(19)
C11' C5' C6' O6 1.7(3)
C4' C5' C6' C1' 2.2(3)
C11' C5' C6' C1' -175.6(2)
O6 C6' C1' C2' 176.51(18)
C5' C6' C1' C2' -6.0(3)
O6 C6' C1' C7 -7.7(3)
C5' C6' C1' C7 169.76(19)
C6' C5' C4' O5 -179.0(2)
C11' C5' C4' O5 -1.1(3)
C6' C5' C4' C3' 1.4(3)
C11' C5' C4' C3' 179.3(2)
O1 C1 C6 C5 169.8(2)
C2 C1 C6 C5 -9.8(3)
O1 C1 C6 C7 -11.4(3)
C2 C1 C6 C7 168.97(19)
C6' C1' C2' O4 -175.39(19)
C7 C1' C2' O4 9.1(3)
C6' C1' C2' C3' 6.5(3)
C7 C1' C2' C3' -169.0(2)
O1 C1 C2 C3 -175.7(2)
C6 C1 C2 C3 3.9(3)
O1 C1 C2 C11 2.9(3)
C6 C1 C2 C11 -177.5(2)
C5 C6 C7 C1' -100.3(3)
C1 C6 C7 C1' 81.0(2)
C5 C6 C7 C8 123.6(2)
C1 C6 C7 C8 -55.1(3)
C2' C1' C7 C6 -91.4(2)
C6' C1' C7 C6 93.2(2)
C2' C1' C7 C8 43.3(3)
C6' C1' C7 C8 -132.1(2)
O5 C4' C3' C2' 179.5(2)
C5' C4' C3' C2' -0.9(3)
O5 C4' C3' C7' 0.5(3)
C5' C4' C3' C7' -179.9(2)
O4 C2' C3' C4' 178.6(2)
C1' C2' C3' C4' -3.2(3)
O4 C2' C3' C7' -2.5(3)
C1' C2' C3' C7' 175.7(2)
C1 C2 C3 O2 178.7(2)
C11 C2 C3 O2 0.2(4)
C1 C2 C3 C4 3.6(4)
C11 C2 C3 C4 -174.9(3)
C33 O2 C3 C2 67.9(4)
C33 O2 C3 C4 -116.4(3)
C4' C3' C7' O7 2.8(4)
C2' C3' C7' O7 -176.1(2)
C4' C3' C7' C8' 179.7(3)
C2' C3' C7' C8' 0.8(4)
C6' C5' C11' C2'' 17.2(3)
C4' C5' C11' C2'' -160.5(2)
C6 C7 C8 C10 -175.4(2)
C1' C7 C8 C10 48.3(3)
C6 C7 C8 C9 -53.3(3)
C1' C7 C8 C9 170.4(2)
C5' C11' C2'' C3'' 76.8(3)
C5' C11' C2'' C1'' -43.5(3)
C1'' C6'' C4'' C5'' 113.1(3)
C1'' C6'' C4'' C8'' -138.6(3)
C5'' C6'' C4'' C8'' 108.4(3)
C1'' C6'' C4'' C3'' 3.5(3)
C5'' C6'' C4'' C3'' -109.6(3)
C1 C6 C5 O3 -173.4(3)
C7 C6 C5 O3 7.9(4)
C1 C6 C5 C4 8.7(4)
C7 C6 C5 C4 -170.1(3)
C5'' C4'' C3'' C2'' -47.4(3)
C6'' C4'' C3'' C2'' 16.9(3)
C8'' C4'' C3'' C2'' 159.7(2)
C11' C2'' C3'' C4'' -156.0(2)
C1'' C2'' C3'' C4'' -30.4(3)
C6' O6 C1'' C6'' -142.8(2)
C6' O6 C1'' C7'' 93.2(3)
C6' O6 C1'' C2'' -32.4(3)
C4'' C6'' C1'' O6 91.7(2)
C5'' C6'' C1'' O6 156.8(2)
C4'' C6'' C1'' C7'' -151.2(3)
C5'' C6'' C1'' C7'' -86.2(3)
C4'' C6'' C1'' C2'' -22.4(3)
C5'' C6'' C1'' C2'' 42.7(3)
C11' C2'' C1'' O6 50.4(3)
C3'' C2'' C1'' O6 -76.6(3)
C11' C2'' C1'' C6'' 159.1(2)
C3'' C2'' C1'' C6'' 32.1(2)
C11' C2'' C1'' C7'' -70.6(3)
C3'' C2'' C1'' C7'' 162.4(3)
C2 C3 C4 C5 -4.6(5)
O2 C3 C4 C5 179.9(3)
C2 C3 C4 C13 116.7(3)
O2 C3 C4 C13 -58.8(4)
C2 C3 C4 C12 -122.5(3)
O2 C3 C4 C12 62.0(4)
O3 C5 C4 C3 179.9(3)
C6 C5 C4 C3 -1.9(5)
O3 C5 C4 C13 59.0(5)
C6 C5 C4 C13 -122.9(5)
O3 C5 C4 C12 -60.5(4)
C6 C5 C4 C12 117.7(4)
C8'' C4'' C5'' C6'' -111.9(3)
C3'' C4'' C5'' C6'' 95.0(3)
C1'' C6'' C5'' C4'' -96.1(3)
C5'' C4'' C8'' 10'' 140.2(3)
C6'' C4'' C8'' 10'' 68.6(4)
C3'' C4'' C8'' 10'' -68.2(4)
C5'' C4'' C8'' C9'' -94.0(4)
C6'' C4'' C8'' C9'' -165.6(3)
C3'' C4'' C8'' C9'' 57.6(4)
O7 C7' C8' C9' 96.5(4)
C3' C7' C8' C9' -80.5(4)
O7 C7' C8' C10' -26.7(5)
C3' C7' C8' C10' 156.3(4)
